data_7241096
loop_
_publ_author_name
'Sosa-Rivadeneyra, Martha Virginia'
'Perumal, Venkatesan'
'Flores-Manuel, Fermin'
'Bern\`es, Sylvain'
'H\"opfl, Herbert'
'Ceron, Margarita'
'Thamotharan, Subbiah'
'Percino, M. Judith'

_publ_section_title
;
 Quantitative analysis of intermolecular interactions in cocrystals and a
 pair of polymorphous cocrystal hydrates from
 1,4-dihydroquinoxaline-2,3-dione and 1H-benzo[d]imidazol-2(3H)-one with
 2,5-dihydroxy-1,4-benzoquinones: A combined X-ray structure and
 theoretical analysis
;
_journal_name_full CrystEngComm
_journal_paper_doi 10.1039/D0CE01056A
_journal_year 2020
_chemical_formula_moiety 'C6 H2 Cl2 O4, 2(C7 H6 N2 O)'
_chemical_formula_sum 'C20 H14 Cl2 N4 O6'
_chemical_formula_weight 477.25
_space_group_crystal_system monoclinic
_space_group_IT_number 14
_space_group_name_Hall '-P 2yn'
_space_group_name_H-M_alt 'P 1 21/n 1'
_atom_sites_solution_hydrogens difmap
_atom_sites_solution_primary dual
_atom_sites_solution_secondary difmap
_audit_creation_date 2018-10-17
_audit_creation_method SHELXL-2018/3
_audit_update_record
;
2020-07-14 deposited with the CCDC.	2020-08-21 downloaded from the CCDC.
;
_cell_angle_alpha 90
_cell_angle_beta 99.316(5)
_cell_angle_gamma 90
_cell_formula_units_Z 2
_cell_length_a 8.4521(5)
_cell_length_b 5.1303(2)
_cell_length_c 23.1482(14)
_cell_measurement_reflns_used 15454
_cell_measurement_temperature 295(1)
_cell_measurement_theta_max 26.44
_cell_measurement_theta_min 2.56
_cell_volume 990.51(9)
_computing_cell_refinement 'X-AREA 1.82'
_computing_data_collection 'X-AREA 1.82 (Stoe & Cie, 2018)'
_computing_data_reduction 'X-AREA 1.82'
_computing_molecular_graphics 'XP in SHELXTL-Plus (Sheldrick, 2008) and Mercury (Macrae et al., 2008)'
_computing_publication_material 'PublCif (Westrip, 2010)'
_computing_structure_refinement 'SHELXL-2018/3 (Sheldrick, 2018)'
_computing_structure_solution 'SHELXT-2018/2 (Sheldrick, 2015a)'
_diffrn_ambient_environment air
_diffrn_ambient_temperature 295(1)
_diffrn_detector 'Reverse-biased silicon diode array'
_diffrn_detector_area_resol_mean 5.81
_diffrn_detector_type 'Dectris Pilatus 100K R'
_diffrn_measured_fraction_theta_full 0.995
_diffrn_measured_fraction_theta_max 0.996
_diffrn_measurement_details
;
1168 frames, 50-70 s/frame, 1 deg./frame, detector distance = 45 mm
;
_diffrn_measurement_device 'Eulerian four-circle diffractometer'
_diffrn_measurement_device_type 'Stoe Stadivari'
_diffrn_measurement_method '\w scans'
_diffrn_measurement_specimen_support Mitegen
_diffrn_radiation_collimation '0.6 mm diameter'
_diffrn_radiation_monochromator 'Graded multilayer mirror'
_diffrn_radiation_polarisn_norm -90
_diffrn_radiation_probe x-ray
_diffrn_radiation_type AgK\a
_diffrn_radiation_wavelength 0.56083
_diffrn_reflns_av_R_equivalents 0.0449
_diffrn_reflns_av_unetI/netI 0.0262
_diffrn_reflns_Laue_measured_fraction_full 0.995
_diffrn_reflns_Laue_measured_fraction_max 0.996
_diffrn_reflns_limit_h_max 10
_diffrn_reflns_limit_h_min -10
_diffrn_reflns_limit_k_max 6
_diffrn_reflns_limit_k_min -6
_diffrn_reflns_limit_l_max 29
_diffrn_reflns_limit_l_min -29
_diffrn_reflns_number 20107
_diffrn_reflns_point_group_measured_fraction_full 0.995
_diffrn_reflns_point_group_measured_fraction_max 0.996
_diffrn_reflns_theta_full 19.664
_diffrn_reflns_theta_max 20.996
_diffrn_reflns_theta_min 2.618
_diffrn_source 'Sealed X-ray tube'
_diffrn_source_current 0.600
_diffrn_source_power 0.039
_diffrn_source_type 'Axo Astix-f Microfocus source'
_diffrn_source_voltage 65
_exptl_absorpt_coefficient_mu 0.201
_exptl_absorpt_correction_T_max 1.0000
_exptl_absorpt_correction_T_min 0.4915
_exptl_absorpt_correction_type multi-scan
_exptl_absorpt_process_details 'X-AREA 1.82 (Stoe & Cie, 2018)'
_exptl_crystal_colour orange
_exptl_crystal_density_diffrn 1.600
_exptl_crystal_description prism
_exptl_crystal_F_000 488
_exptl_crystal_recrystallization_method
;
Re-cristallisation from solvent: Acetonitrile
;
_exptl_crystal_size_max 0.201
_exptl_crystal_size_mid 0.138
_exptl_crystal_size_min 0.075
_refine_diff_density_max 0.215
_refine_diff_density_min -0.179
_refine_diff_density_rms 0.039
_refine_ls_extinction_method none
_refine_ls_goodness_of_fit_ref 1.043
_refine_ls_hydrogen_treatment refall
_refine_ls_matrix_type full
_refine_ls_number_constraints 0
_refine_ls_number_parameters 173
_refine_ls_number_reflns 2160
_refine_ls_number_restraints 0
_refine_ls_restrained_S_all 1.043
_refine_ls_R_factor_all 0.0526
_refine_ls_R_factor_gt 0.0364
_refine_ls_shift/su_max 0.001
_refine_ls_shift/su_mean 0.000
_refine_ls_structure_factor_coef Fsqd
_refine_ls_weighting_details 'w=1/[\s^2^(Fo^2^)+(0.0596P)^2^] where P=(Fo^2^+2Fc^2^)/3'
_refine_ls_weighting_scheme calc
_refine_ls_wR_factor_gt 0.0987
_refine_ls_wR_factor_ref 0.1037
_reflns_Friedel_coverage 0.000
_reflns_number_gt 1600
_reflns_number_total 2160
_reflns_threshold_expression 'I > 2\s(I)'
_cod_data_source_file d0ce01056a2.cif
_cod_data_source_block II
_cod_original_sg_symbol_H-M 'P 21/n'
_cod_database_code 7241096
_shelx_shelxl_version_number 2018/3
_shelx_estimated_absorpt_t_min 0.961
_shelx_estimated_absorpt_t_max 0.985

loop_
_space_group_symop_operation_xyz
'x, y, z'
'-x+1/2, y+1/2, -z+1/2'
'-x, -y, -z'
'x-1/2, -y-1/2, z-1/2'

loop_
_atom_site_label
_atom_site_type_symbol
_atom_site_fract_x
_atom_site_fract_y
_atom_site_fract_z
_atom_site_U_iso_or_equiv
_atom_site_adp_type
_atom_site_occupancy
_atom_site_site_symmetry_order
_atom_site_calc_flag
_atom_site_refinement_flags_posn
_atom_site_refinement_flags_adp
_atom_site_refinement_flags_occupancy
_atom_site_disorder_assembly
_atom_site_disorder_group
Cl1 Cl 0.54056(7) 0.18828(10) 0.63114(2) 0.05506(19) Uani 1 1 d . . . . .
O1 O 0.14041(19) 0.2726(3) 0.51833(7) 0.0581(4) Uani 1 1 d . . . . .
O3 O 0.34695(18) -0.2487(3) 0.57467(6) 0.0546(4) Uani 1 1 d . . . . .
O4 O 0.69292(19) 0.4192(3) 0.53684(7) 0.0517(4) Uani 1 1 d . . . . .
H4O H 0.734(3) 0.484(5) 0.5108(12) 0.070(8) Uiso 1 1 d . . . . .
N1 N 0.0044(2) 0.0251(3) 0.57829(8) 0.0482(4) Uani 1 1 d . . . . .
H1 H -0.041(3) -0.081(4) 0.5505(10) 0.049(6) Uiso 1 1 d . . . . .
N2 N 0.1411(2) 0.3563(3) 0.61747(9) 0.0524(5) Uani 1 1 d . . . . .
H2 H 0.201(3) 0.472(4) 0.6213(10) 0.048(6) Uiso 1 1 d . . . . .
C1 C 0.0990(2) 0.2241(4) 0.56670(10) 0.0481(5) Uani 1 1 d . . . . .
C3 C 0.0760(2) 0.2379(3) 0.66247(10) 0.0468(5) Uani 1 1 d . . . . .
C4 C 0.0834(3) 0.2950(4) 0.72094(11) 0.0552(5) Uani 1 1 d . . . . .
C5 C -0.0012(3) 0.1356(4) 0.75330(11) 0.0585(6) Uani 1 1 d . . . . .
C6 C -0.0903(3) -0.0723(4) 0.72783(11) 0.0577(6) Uani 1 1 d . . . . .
C7 C -0.0973(3) -0.1319(4) 0.66898(11) 0.0528(5) Uani 1 1 d . . . . .
C8 C -0.0128(2) 0.0276(3) 0.63661(9) 0.0455(5) Uani 1 1 d . . . . .
C9 C 0.4191(2) -0.1305(3) 0.54157(8) 0.0405(4) Uani 1 1 d . . . . .
C10 C 0.5234(2) 0.0901(3) 0.55979(8) 0.0409(4) Uani 1 1 d . . . . .
C11 C 0.6003(2) 0.2152(3) 0.52124(8) 0.0411(4) Uani 1 1 d . . . . .
H4 H 0.145(3) 0.425(4) 0.7403(10) 0.060(6) Uiso 1 1 d . . . . .
H5 H -0.004(3) 0.169(5) 0.7903(12) 0.068(7) Uiso 1 1 d . . . . .
H6 H -0.150(3) -0.181(5) 0.7505(12) 0.072(7) Uiso 1 1 d . . . . .
H7 H -0.163(3) -0.268(4) 0.6491(10) 0.055(6) Uiso 1 1 d . . . . .

loop_
_atom_site_aniso_label
_atom_site_aniso_U_11
_atom_site_aniso_U_22
_atom_site_aniso_U_33
_atom_site_aniso_U_23
_atom_site_aniso_U_13
_atom_site_aniso_U_12
Cl1 0.0660(4) 0.0610(3) 0.0394(3) 0.0005(2) 0.0124(2) 0.0003(2)
O1 0.0613(9) 0.0585(8) 0.0578(9) 0.0041(7) 0.0191(8) -0.0182(7)
O3 0.0645(10) 0.0520(7) 0.0524(9) 0.0095(6) 0.0252(7) -0.0082(7)
O4 0.0582(9) 0.0484(7) 0.0500(9) 0.0020(6) 0.0136(7) -0.0145(6)
N1 0.0475(10) 0.0465(8) 0.0531(11) 0.0020(8) 0.0150(8) -0.0088(7)
N2 0.0524(11) 0.0456(8) 0.0615(12) 0.0028(8) 0.0161(9) -0.0129(8)
C1 0.0420(11) 0.0464(9) 0.0585(13) 0.0081(9) 0.0159(9) -0.0025(8)
C3 0.0425(10) 0.0430(9) 0.0566(13) 0.0068(9) 0.0138(9) 0.0022(8)
C4 0.0585(13) 0.0489(10) 0.0587(14) 0.0006(10) 0.0107(11) -0.0003(10)
C5 0.0653(15) 0.0598(12) 0.0533(14) 0.0079(10) 0.0179(12) 0.0104(11)
C6 0.0566(13) 0.0584(11) 0.0619(14) 0.0157(11) 0.0211(11) 0.0019(10)
C7 0.0481(12) 0.0485(10) 0.0637(14) 0.0114(10) 0.0150(10) -0.0029(9)
C8 0.0394(10) 0.0429(9) 0.0559(13) 0.0084(8) 0.0133(9) 0.0045(8)
C9 0.0406(10) 0.0374(8) 0.0458(11) 0.0110(7) 0.0135(8) 0.0048(7)
C10 0.0449(10) 0.0416(8) 0.0369(10) 0.0049(7) 0.0088(8) 0.0028(8)
C11 0.0415(10) 0.0380(8) 0.0449(11) 0.0073(7) 0.0101(8) 0.0030(7)

loop_
_atom_type_symbol
_atom_type_description
_atom_type_scat_dispersion_real
_atom_type_scat_dispersion_imag
_atom_type_scat_source
C C 0.0015 0.0009 'International Tables Vol C Tables 4.2.6.8 and 6.1.1.4'
H H 0.0000 0.0000 'International Tables Vol C Tables 4.2.6.8 and 6.1.1.4'
Cl Cl 0.0998 0.0984 'International Tables Vol C Tables 4.2.6.8 and 6.1.1.4'
N N 0.0030 0.0019 'International Tables Vol C Tables 4.2.6.8 and 6.1.1.4'
O O 0.0056 0.0036 'International Tables Vol C Tables 4.2.6.8 and 6.1.1.4'

loop_
_exptl_crystal_face_index_h
_exptl_crystal_face_index_k
_exptl_crystal_face_index_l
_exptl_crystal_face_perp_dist
-1 -2 9 0.0380
1 2 -9 0.0370
-1 2 9 0.0560
3 -1 -5 0.0630
1 -2 -9 0.0820
-3 -1 -5 0.0910
7 1 4 0.1090

loop_
_geom_angle_atom_site_label_1
_geom_angle_atom_site_label_2
_geom_angle_atom_site_label_3
_geom_angle
_geom_angle_site_symmetry_1
_geom_angle_site_symmetry_3
_geom_angle_publ_flag
C11 O4 H4O 115.3(18) . . ?
C1 N1 C8 110.30(18) . . ?
C1 N1 H1 121.7(14) . . ?
C8 N1 H1 127.9(14) . . ?
C1 N2 C3 110.53(17) . . ?
C1 N2 H2 123.9(17) . . ?
C3 N2 H2 125.3(17) . . ?
O1 C1 N1 126.1(2) . . ?
O1 C1 N2 127.25(18) . . ?
N1 C1 N2 106.69(19) . . ?
C4 C3 C8 121.54(19) . . ?
C4 C3 N2 132.97(19) . . ?
C8 C3 N2 105.47(18) . . ?
C3 C4 C5 117.5(2) . . ?
C3 C4 H4 124.5(15) . . ?
C5 C4 H4 117.9(15) . . ?
C6 C5 C4 121.3(2) . . ?
C6 C5 H5 118.0(17) . . ?
C4 C5 H5 120.7(17) . . ?
C5 C6 C7 121.5(2) . . ?
C5 C6 H6 120.8(15) . . ?
C7 C6 H6 117.7(15) . . ?
C8 C7 C6 117.2(2) . . ?
C8 C7 H7 118.7(14) . . ?
C6 C7 H7 123.9(14) . . ?
N1 C8 C7 132.0(2) . . ?
N1 C8 C3 106.99(16) . . ?
C7 C8 C3 121.0(2) . . ?
O3 C9 C10 123.20(18) . . ?
O3 C9 C11 118.60(17) . 3_656 ?
C10 C9 C11 118.20(15) . 3_656 ?
C11 C10 C9 120.85(18) . . ?
C11 C10 Cl1 121.61(15) . . ?
C9 C10 Cl1 117.52(13) . . ?
O4 C11 C10 121.59(18) . . ?
O4 C11 C9 117.45(15) . 3_656 ?
C10 C11 C9 120.95(17) . 3_656 ?

loop_
_geom_bond_atom_site_label_1
_geom_bond_atom_site_label_2
_geom_bond_distance
_geom_bond_site_symmetry_2
_geom_bond_publ_flag
Cl1 C10 1.710(2) . ?
O1 C1 1.251(3) . ?
O3 C9 1.216(2) . ?
O4 C11 1.321(2) . ?
O4 H4O 0.81(3) . ?
N1 C1 1.350(2) . ?
N1 C8 1.381(3) . ?
N1 H1 0.88(2) . ?
N2 C1 1.354(3) . ?
N2 C3 1.394(3) . ?
N2 H2 0.77(2) . ?
C3 C4 1.376(3) . ?
C3 C8 1.393(3) . ?
C4 C5 1.384(3) . ?
C4 H4 0.92(2) . ?
C5 C6 1.381(3) . ?
C5 H5 0.88(3) . ?
C6 C7 1.388(3) . ?
C6 H6 0.96(3) . ?
C7 C8 1.384(3) . ?
C7 H7 0.96(2) . ?
C9 C10 1.454(3) . ?
C9 C11 1.501(3) 3_656 ?
C10 C11 1.349(3) . ?

loop_
_geom_hbond_atom_site_label_D
_geom_hbond_atom_site_label_H
_geom_hbond_atom_site_label_A
_geom_hbond_distance_DH
_geom_hbond_distance_HA
_geom_hbond_distance_DA
_geom_hbond_angle_DHA
_geom_hbond_site_symmetry_A
_geom_hbond_publ_flag
N2 H2 O3 0.77(2) 2.28(2) 2.945(2) 145(2) 1_565 yes
N1 H1 O1 0.88(2) 1.94(2) 2.819(2) 171.7(19) 3_556 yes
O4 H4O O1 0.81(3) 1.84(3) 2.588(2) 153(3) 3_666 yes
C6 H6 Cl1 0.96(3) 2.83(3) 3.449(2) 123.1(19) 2_546 yes

loop_
_geom_torsion_atom_site_label_1
_geom_torsion_atom_site_label_2
_geom_torsion_atom_site_label_3
_geom_torsion_atom_site_label_4
_geom_torsion
_geom_torsion_site_symmetry_1
_geom_torsion_site_symmetry_2
_geom_torsion_site_symmetry_3
_geom_torsion_site_symmetry_4
_geom_torsion_publ_flag
C8 N1 C1 O1 178.52(19) . . . . ?
C8 N1 C1 N2 -0.7(2) . . . . ?
C3 N2 C1 O1 -177.8(2) . . . . ?
C3 N2 C1 N1 1.4(2) . . . . ?
C1 N2 C3 C4 179.9(2) . . . . ?
C1 N2 C3 C8 -1.5(2) . . . . ?
C8 C3 C4 C5 -0.1(3) . . . . ?
N2 C3 C4 C5 178.3(2) . . . . ?
C3 C4 C5 C6 -0.3(3) . . . . ?
C4 C5 C6 C7 0.7(4) . . . . ?
C5 C6 C7 C8 -0.8(3) . . . . ?
C1 N1 C8 C7 179.5(2) . . . . ?
C1 N1 C8 C3 -0.2(2) . . . . ?
C6 C7 C8 N1 -179.4(2) . . . . ?
C6 C7 C8 C3 0.3(3) . . . . ?
C4 C3 C8 N1 179.86(19) . . . . ?
N2 C3 C8 N1 1.0(2) . . . . ?
C4 C3 C8 C7 0.1(3) . . . . ?
N2 C3 C8 C7 -178.74(18) . . . . ?
O3 C9 C10 C11 -179.76(18) . . . . ?
C11 C9 C10 C11 0.1(3) 3_656 . . . ?
O3 C9 C10 Cl1 -1.2(3) . . . . ?
C11 C9 C10 Cl1 178.62(13) 3_656 . . . ?
C9 C10 C11 O4 178.65(16) . . . . ?
Cl1 C10 C11 O4 0.2(3) . . . . ?
C9 C10 C11 C9 -0.1(3) . . . 3_656 ?
Cl1 C10 C11 C9 -178.56(13) . . . 3_656 ?
